data_7048453
loop_
_publ_author_name
'Fischer, Malte'
'Schwitalla, Kevin'
'Baues, Svenja'
'Schmidtmann, Marc'
'Beckhaus, Ruediger'

_publ_section_title
;
 FLP behaviour of cationic titanium complexes with tridentate
 Cp,O,N-ligands: highly efficient syntheses and activation reactions of
 C-X bonds (X = Cl, F).
;
_journal_issue 4
_journal_name_full 'Dalton transactions (Cambridge, England : 2003)'
_journal_page_first 1516
_journal_page_last 1523
_journal_paper_doi 10.1039/c8dt04707c
_journal_volume 48
_journal_year 2019
_chemical_formula_structural TiCl(C10H15)(C33H39NO)
_chemical_formula_sum 'C43 H54 Cl N O Ti'
_chemical_formula_weight 684.22
_space_group_crystal_system triclinic
_space_group_IT_number 2
_space_group_name_Hall '-P 1'
_space_group_name_H-M_alt 'P -1'
_symmetry_space_group_name_Hall '-P 1'
_symmetry_space_group_name_H-M 'P -1'
_atom_sites_solution_hydrogens difmap
_atom_sites_solution_primary direct
_atom_sites_solution_secondary difmap
_audit_creation_method SHELXL-2018/3
_audit_update_record
;
2018-10-04 deposited with the CCDC.
2019-01-08 downloaded from the CCDC.
;
_cell_angle_alpha 93.3822(13)
_cell_angle_beta 92.2358(14)
_cell_angle_gamma 107.6715(13)
_cell_formula_units_Z 2
_cell_length_a 10.0365(4)
_cell_length_b 12.8104(5)
_cell_length_c 14.1398(5)
_cell_measurement_reflns_used 9032
_cell_measurement_temperature 100(2)
_cell_measurement_theta_max 40.14
_cell_measurement_theta_min 2.27
_cell_volume 1726.07(11)
_computing_cell_refinement 'Bruker SAINT V8.37A'
_computing_data_collection 'Bruker APEX2'
_computing_data_reduction 'Bruker SAINT V8.37A'
_computing_structure_refinement 'SHELXL-2018/3 (Sheldrick, 2018)'
_computing_structure_solution 'SHELXS-2013/1 (Sheldrick, 2013)'
_diffrn_ambient_temperature 100(2)
_diffrn_measured_fraction_theta_full 1.000
_diffrn_measured_fraction_theta_max 1.000
_diffrn_measurement_device_type 'Bruker APEX-II CCD'
_diffrn_measurement_method '\f and \w scans'
_diffrn_radiation_type MoK\a
_diffrn_radiation_wavelength 0.71073
_diffrn_reflns_av_R_equivalents 0.0318
_diffrn_reflns_av_unetI/netI 0.0231
_diffrn_reflns_Laue_measured_fraction_full 1.000
_diffrn_reflns_Laue_measured_fraction_max 1.000
_diffrn_reflns_limit_h_max 18
_diffrn_reflns_limit_h_min -18
_diffrn_reflns_limit_k_max 23
_diffrn_reflns_limit_k_min -23
_diffrn_reflns_limit_l_max 25
_diffrn_reflns_limit_l_min -25
_diffrn_reflns_number 143098
_diffrn_reflns_point_group_measured_fraction_full 1.000
_diffrn_reflns_point_group_measured_fraction_max 1.000
_diffrn_reflns_theta_full 25.242
_diffrn_reflns_theta_max 40.249
_diffrn_reflns_theta_min 1.445
_diffrn_source 'sealed tube'
_exptl_absorpt_coefficient_mu 0.361
_exptl_absorpt_correction_T_max 0.9797
_exptl_absorpt_correction_T_min 0.8946
_exptl_absorpt_correction_type numerical
_exptl_absorpt_process_details 'SADABS-2016/2 (Sheldrick)'
_exptl_crystal_colour yellow
_exptl_crystal_density_diffrn 1.316
_exptl_crystal_description plate
_exptl_crystal_F_000 732
_exptl_crystal_size_max 0.400
_exptl_crystal_size_mid 0.360
_exptl_crystal_size_min 0.060
_refine_diff_density_max 0.663
_refine_diff_density_min -0.276
_refine_diff_density_rms 0.063
_refine_ls_extinction_method none
_refine_ls_goodness_of_fit_ref 1.028
_refine_ls_hydrogen_treatment constr
_refine_ls_matrix_type full
_refine_ls_number_parameters 430
_refine_ls_number_reflns 21711
_refine_ls_number_restraints 0
_refine_ls_restrained_S_all 1.028
_refine_ls_R_factor_all 0.0399
_refine_ls_R_factor_gt 0.0298
_refine_ls_shift/su_max 0.002
_refine_ls_shift/su_mean 0.000
_refine_ls_structure_factor_coef Fsqd
_refine_ls_weighting_details 'w=1/[\s^2^(Fo^2^)+(0.0400P)^2^+0.4000P] where P=(Fo^2^+2Fc^2^)/3'
_refine_ls_weighting_scheme calc
_refine_ls_wR_factor_gt 0.0786
_refine_ls_wR_factor_ref 0.0841
_reflns_Friedel_coverage 0.000
_reflns_number_gt 18207
_reflns_number_total 21711
_reflns_threshold_expression 'I > 2\s(I)'
_cod_data_source_file c8dt04707c2.cif
_cod_data_source_block 2c
_cod_depositor_comments 'Adding full bibliography for 7048452--7048457.cif.'
_cod_database_code 7048453
_shelx_shelxl_version_number 2018/3
_shelx_space_group_comment
;
The symmetry employed for this shelxl refinement is uniquely defined
by the following loop, which should always be used as a source of
symmetry information in preference to the above space-group names.
They are only intended as comments.
;
_shelx_estimated_absorpt_t_min 0.869
_shelx_estimated_absorpt_t_max 0.979
_exptl_absorpt_special_details
;
 numerical absorption correction followed by correction based on
 symmetry-related measurements (multi-scan)
;

loop_
_space_group_symop_operation_xyz
'x, y, z'
'-x, -y, -z'

loop_
_atom_site_label
_atom_site_type_symbol
_atom_site_fract_x
_atom_site_fract_y
_atom_site_fract_z
_atom_site_U_iso_or_equiv
_atom_site_adp_type
_atom_site_occupancy
_atom_site_site_symmetry_order
_atom_site_calc_flag
_atom_site_refinement_flags_posn
_atom_site_refinement_flags_adp
_atom_site_refinement_flags_occupancy
Ti1 Ti 0.67562(2) 0.36552(2) 0.18869(2) 0.00780(2) Uani 1 1 d . . .
Cl1 Cl 0.43873(2) 0.33589(2) 0.13151(2) 0.01248(3) Uani 1 1 d . . .
O1 O 0.65300(4) 0.22689(3) 0.22980(3) 0.00916(6) Uani 1 1 d . . .
N1 N 0.21792(5) 0.01805(4) 0.22750(4) 0.00976(7) Uani 1 1 d . . .
C1 C 0.72136(6) 0.28561(5) 0.04047(4) 0.01051(8) Uani 1 1 d . . .
C2 C 0.84475(6) 0.30940(5) 0.10073(4) 0.01084(8) Uani 1 1 d . . .
C3 C 0.89868(6) 0.42565(5) 0.11890(4) 0.01163(9) Uani 1 1 d . . .
C4 C 0.80964(6) 0.47395(5) 0.06720(4) 0.01136(9) Uani 1 1 d . . .
C5 C 0.70238(6) 0.38765(5) 0.01782(4) 0.01072(8) Uani 1 1 d . . .
C6 C 0.62672(7) 0.17435(5) 0.00422(5) 0.01498(10) Uani 1 1 d . . .
H6A H 0.655860 0.117536 0.034930 0.022 Uiso 1 1 calc R U .
H6B H 0.632434 0.164639 -0.064614 0.022 Uiso 1 1 calc R U .
H6C H 0.530028 0.168175 0.018654 0.022 Uiso 1 1 calc R U .
C7 C 0.91049(7) 0.22800(6) 0.13687(5) 0.01619(10) Uani 1 1 d . . .
H7A H 0.939535 0.247073 0.204261 0.024 Uiso 1 1 calc R U .
H7B H 0.992521 0.229321 0.101004 0.024 Uiso 1 1 calc R U .
H7C H 0.842478 0.154286 0.129003 0.024 Uiso 1 1 calc R U .
C8 C 1.03862(7) 0.48684(6) 0.16735(5) 0.01757(11) Uani 1 1 d . . .
H8A H 1.030497 0.549765 0.206969 0.026 Uiso 1 1 calc R U .
H8B H 1.106708 0.512938 0.119507 0.026 Uiso 1 1 calc R U .
H8C H 1.070078 0.437811 0.207216 0.026 Uiso 1 1 calc R U .
C9 C 0.83595(8) 0.59459(5) 0.05695(5) 0.01743(11) Uani 1 1 d . . .
H9A H 0.757490 0.605394 0.019610 0.021 Uiso 0.5 1 calc R U P
H9B H 0.922694 0.623835 0.024628 0.021 Uiso 0.5 1 calc R U P
H9C H 0.844815 0.633166 0.119931 0.021 Uiso 0.5 1 calc R U P
H9D H 0.925843 0.636203 0.089836 0.021 Uiso 0.5 1 calc R U P
H9E H 0.760639 0.617762 0.084818 0.021 Uiso 0.5 1 calc R U P
H9F H 0.838517 0.608431 -0.010485 0.021 Uiso 0.5 1 calc R U P
C10 C 0.59754(7) 0.39968(6) -0.05559(5) 0.01555(10) Uani 1 1 d . . .
H10A H 0.505819 0.346925 -0.046863 0.023 Uiso 1 1 calc R U .
H10B H 0.627272 0.385493 -0.118995 0.023 Uiso 1 1 calc R U .
H10C H 0.590896 0.474491 -0.048975 0.023 Uiso 1 1 calc R U .
C11 C 0.68031(6) 0.37596(4) 0.35857(4) 0.00902(8) Uani 1 1 d . . .
C12 C 0.57627(6) 0.42223(5) 0.32833(4) 0.01108(8) Uani 1 1 d . . .
H12 H 0.479255 0.394241 0.338534 0.013 Uiso 1 1 calc R U .
C13 C 0.64026(7) 0.51754(5) 0.28010(4) 0.01359(9) Uani 1 1 d . . .
H13 H 0.593606 0.563425 0.252031 0.016 Uiso 1 1 calc R U .
C14 C 0.78478(7) 0.53170(5) 0.28140(4) 0.01330(9) Uani 1 1 d . . .
H14 H 0.853598 0.590212 0.256179 0.016 Uiso 1 1 calc R U .
C15 C 0.80974(6) 0.44289(5) 0.32717(4) 0.01102(8) Uani 1 1 d . . .
H15 H 0.897845 0.430276 0.335439 0.013 Uiso 1 1 calc R U .
C16 C 0.65545(6) 0.26755(4) 0.40436(4) 0.00838(8) Uani 1 1 d . . .
C17 C 0.79265(6) 0.26715(5) 0.46097(4) 0.01068(8) Uani 1 1 d . . .
H17 H 0.867387 0.269403 0.415687 0.013 Uiso 1 1 calc R U .
C18 C 0.77310(7) 0.16682(5) 0.52091(5) 0.01352(9) Uani 1 1 d . . .
H18A H 0.745503 0.098556 0.478434 0.016 Uiso 1 1 calc R U .
H18B H 0.862921 0.172192 0.555457 0.016 Uiso 1 1 calc R U .
C19 C 0.66031(7) 0.16177(5) 0.59220(4) 0.01403(10) Uani 1 1 d . . .
H19 H 0.645139 0.094245 0.627661 0.017 Uiso 1 1 calc R U .
C20 C 0.52375(6) 0.15785(5) 0.53731(4) 0.01239(9) Uani 1 1 d . . .
H20A H 0.449612 0.153993 0.582359 0.015 Uiso 1 1 calc R U .
H20B H 0.492953 0.091042 0.493093 0.015 Uiso 1 1 calc R U .
C21 C 0.54476(6) 0.26046(5) 0.48093(4) 0.00971(8) Uani 1 1 d . . .
H21 H 0.453224 0.257897 0.448703 0.012 Uiso 1 1 calc R U .
C22 C 0.84272(6) 0.36890(5) 0.53352(4) 0.01299(9) Uani 1 1 d . . .
H22A H 0.931427 0.369725 0.567187 0.016 Uiso 1 1 calc R U .
H22B H 0.860823 0.436762 0.499518 0.016 Uiso 1 1 calc R U .
C23 C 0.70792(8) 0.26399(6) 0.66220(5) 0.01683(11) Uani 1 1 d . . .
H23A H 0.795910 0.266355 0.697694 0.020 Uiso 1 1 calc R U .
H23B H 0.635536 0.261590 0.708341 0.020 Uiso 1 1 calc R U .
C24 C 0.59318(7) 0.36181(5) 0.55304(4) 0.01248(9) Uani 1 1 d . . .
H24A H 0.606089 0.429460 0.519357 0.015 Uiso 1 1 calc R U .
H24B H 0.520431 0.358030 0.599156 0.015 Uiso 1 1 calc R U .
C25 C 0.73141(7) 0.36633(5) 0.60598(4) 0.01411(10) Uani 1 1 d . . .
H25 H 0.763533 0.433877 0.650535 0.017 Uiso 1 1 calc R U .
C26 C 0.60315(6) 0.17559(4) 0.31416(4) 0.00841(8) Uani 1 1 d . . .
C27 C 0.44205(6) 0.13730(5) 0.30386(4) 0.00947(8) Uani 1 1 d . . .
H27A H 0.406828 0.104306 0.363127 0.011 Uiso 1 1 calc R U .
H27B H 0.410914 0.203163 0.298814 0.011 Uiso 1 1 calc R U .
C28 C 0.37147(6) 0.05500(5) 0.22060(4) 0.01063(8) Uani 1 1 d . . .
H28A H 0.394686 0.089751 0.160167 0.013 Uiso 1 1 calc R U .
H28B H 0.407025 -0.009112 0.220812 0.013 Uiso 1 1 calc R U .
C29 C 0.65922(6) 0.07699(5) 0.31452(4) 0.01159(9) Uani 1 1 d . . .
H29A H 0.640098 0.037096 0.251711 0.017 Uiso 1 1 calc R U .
H29B H 0.612947 0.027972 0.362132 0.017 Uiso 1 1 calc R U .
H29C H 0.760503 0.102791 0.329958 0.017 Uiso 1 1 calc R U .
C30 C 0.15859(6) 0.11003(5) 0.22661(4) 0.01134(8) Uani 1 1 d . . .
H30A H 0.061559 0.082644 0.198010 0.014 Uiso 1 1 calc R U .
H30B H 0.214129 0.165822 0.186157 0.014 Uiso 1 1 calc R U .
C31 C 0.15705(6) 0.16383(5) 0.32462(4) 0.01130(9) Uani 1 1 d . . .
C32 C 0.18160(7) 0.27722(5) 0.33830(5) 0.01463(10) Uani 1 1 d . . .
H32 H 0.198301 0.320913 0.285423 0.018 Uiso 1 1 calc R U .
C33 C 0.18180(7) 0.32680(6) 0.42873(6) 0.01822(11) Uani 1 1 d . . .
H33 H 0.197969 0.403870 0.437030 0.022 Uiso 1 1 calc R U .
C34 C 0.15847(8) 0.26404(6) 0.50690(5) 0.01939(12) Uani 1 1 d . . .
H34 H 0.159736 0.298027 0.568626 0.023 Uiso 1 1 calc R U .
C35 C 0.13318(8) 0.15079(6) 0.49389(5) 0.01789(11) Uani 1 1 d . . .
H35 H 0.116673 0.107329 0.546916 0.021 Uiso 1 1 calc R U .
C36 C 0.13206(7) 0.10125(5) 0.40347(5) 0.01430(10) Uani 1 1 d . . .
H36 H 0.114095 0.023968 0.395233 0.017 Uiso 1 1 calc R U .
C37 C 0.15220(6) -0.06799(5) 0.15191(4) 0.01258(9) Uani 1 1 d . . .
H37A H 0.192164 -0.129380 0.156905 0.015 Uiso 1 1 calc R U .
H37B H 0.174185 -0.037882 0.089495 0.015 Uiso 1 1 calc R U .
C38 C -0.00500(6) -0.11135(5) 0.15712(4) 0.01182(9) Uani 1 1 d . . .
C39 C -0.06471(7) -0.14664(5) 0.24185(5) 0.01475(10) Uani 1 1 d . . .
H39 H -0.006050 -0.148605 0.295661 0.018 Uiso 1 1 calc R U .
C40 C -0.20951(7) -0.17896(6) 0.24800(5) 0.01836(11) Uani 1 1 d . . .
H40 H -0.249000 -0.201957 0.306123 0.022 Uiso 1 1 calc R U .
C41 C -0.29655(7) -0.17769(6) 0.16931(6) 0.02059(12) Uani 1 1 d . . .
H41 H -0.395148 -0.197939 0.174086 0.025 Uiso 1 1 calc R U .
C42 C -0.23871(8) -0.14669(6) 0.08376(6) 0.02068(13) Uani 1 1 d . . .
H42 H -0.297830 -0.148076 0.029263 0.025 Uiso 1 1 calc R U .
C43 C -0.09362(7) -0.11352(5) 0.07807(5) 0.01593(10) Uani 1 1 d . . .
H43 H -0.054570 -0.092093 0.019463 0.019 Uiso 1 1 calc R U .

loop_
_atom_site_aniso_label
_atom_site_aniso_U_11
_atom_site_aniso_U_22
_atom_site_aniso_U_33
_atom_site_aniso_U_23
_atom_site_aniso_U_13
_atom_site_aniso_U_12
Ti1 0.00826(4) 0.00695(4) 0.00783(4) 0.00103(3) 0.00090(3) 0.00165(3)
Cl1 0.00997(5) 0.01487(6) 0.01304(5) 0.00377(4) 0.00053(4) 0.00399(4)
O1 0.01017(15) 0.00809(15) 0.00879(15) 0.00141(12) 0.00146(12) 0.00190(12)
N1 0.00818(17) 0.00868(17) 0.01127(18) -0.00140(14) -0.00091(14) 0.00144(14)
C1 0.0102(2) 0.0108(2) 0.0101(2) -0.00010(16) 0.00095(16) 0.00267(16)
C2 0.00920(19) 0.0123(2) 0.0111(2) 0.00124(16) 0.00143(16) 0.00337(16)
C3 0.0094(2) 0.0132(2) 0.0107(2) 0.00071(16) 0.00129(16) 0.00096(17)
C4 0.0127(2) 0.0103(2) 0.0101(2) 0.00188(16) 0.00207(16) 0.00170(17)
C5 0.0115(2) 0.0115(2) 0.00895(19) 0.00126(16) 0.00085(16) 0.00309(17)
C6 0.0138(2) 0.0124(2) 0.0169(2) -0.00365(18) 0.00054(19) 0.00222(18)
C7 0.0141(2) 0.0184(3) 0.0191(3) 0.0041(2) 0.0021(2) 0.0088(2)
C8 0.0101(2) 0.0215(3) 0.0168(3) -0.0018(2) -0.00010(19) -0.0009(2)
C9 0.0247(3) 0.0107(2) 0.0155(2) 0.00307(18) 0.0040(2) 0.0026(2)
C10 0.0154(2) 0.0203(3) 0.0117(2) 0.00353(19) -0.00104(18) 0.0062(2)
C11 0.01007(19) 0.00758(18) 0.00878(18) 0.00068(14) 0.00082(15) 0.00172(15)
C12 0.0134(2) 0.0101(2) 0.0110(2) 0.00162(16) 0.00236(17) 0.00513(17)
C13 0.0207(3) 0.0091(2) 0.0121(2) 0.00171(16) 0.00285(19) 0.00588(19)
C14 0.0184(2) 0.00786(19) 0.0111(2) 0.00068(16) 0.00268(18) 0.00006(18)
C15 0.0111(2) 0.00944(19) 0.0101(2) 0.00031(15) 0.00103(16) -0.00038(16)
C16 0.00775(18) 0.00787(18) 0.00903(18) 0.00122(14) 0.00031(14) 0.00159(14)
C17 0.00866(19) 0.0110(2) 0.0116(2) 0.00145(16) -0.00082(16) 0.00190(16)
C18 0.0133(2) 0.0135(2) 0.0141(2) 0.00333(18) -0.00201(18) 0.00454(18)
C19 0.0164(2) 0.0131(2) 0.0117(2) 0.00432(17) -0.00045(18) 0.00283(19)
C20 0.0128(2) 0.0113(2) 0.0118(2) 0.00331(16) 0.00174(17) 0.00120(17)
C21 0.00960(19) 0.00925(19) 0.00969(19) 0.00133(15) 0.00154(15) 0.00179(15)
C22 0.0117(2) 0.0126(2) 0.0122(2) 0.00058(17) -0.00249(17) 0.00049(17)
C23 0.0210(3) 0.0176(3) 0.0102(2) 0.00270(19) -0.00157(19) 0.0035(2)
C24 0.0145(2) 0.0117(2) 0.0106(2) -0.00032(16) 0.00159(17) 0.00312(18)
C25 0.0166(2) 0.0133(2) 0.0101(2) -0.00018(17) -0.00138(18) 0.00162(19)
C26 0.00820(18) 0.00726(18) 0.00944(18) 0.00116(14) 0.00048(14) 0.00179(14)
C27 0.00775(18) 0.00879(19) 0.0109(2) -0.00003(15) -0.00001(15) 0.00126(15)
C28 0.00859(19) 0.0110(2) 0.0110(2) -0.00059(16) 0.00014(15) 0.00138(16)
C29 0.0120(2) 0.00903(19) 0.0145(2) 0.00161(16) 0.00049(17) 0.00425(16)
C30 0.0110(2) 0.0100(2) 0.0127(2) 0.00034(16) -0.00108(16) 0.00300(16)
C31 0.00866(19) 0.0099(2) 0.0147(2) -0.00134(16) 0.00000(16) 0.00239(16)
C32 0.0125(2) 0.0106(2) 0.0206(3) -0.00104(19) -0.00091(19) 0.00401(18)
C33 0.0156(3) 0.0132(2) 0.0253(3) -0.0061(2) -0.0005(2) 0.0052(2)
C34 0.0167(3) 0.0200(3) 0.0199(3) -0.0077(2) 0.0020(2) 0.0049(2)
C35 0.0177(3) 0.0185(3) 0.0153(2) -0.0021(2) 0.0049(2) 0.0026(2)
C36 0.0147(2) 0.0120(2) 0.0148(2) -0.00091(18) 0.00336(19) 0.00199(18)
C37 0.0108(2) 0.0130(2) 0.0118(2) -0.00306(17) -0.00038(17) 0.00132(17)
C38 0.0109(2) 0.0102(2) 0.0123(2) -0.00157(16) -0.00161(16) 0.00083(16)
C39 0.0126(2) 0.0161(2) 0.0130(2) -0.00049(18) -0.00052(18) 0.00094(19)
C40 0.0135(2) 0.0190(3) 0.0185(3) -0.0021(2) 0.0021(2) -0.0004(2)
C41 0.0111(2) 0.0203(3) 0.0270(3) -0.0038(2) -0.0017(2) 0.0011(2)
C42 0.0144(3) 0.0214(3) 0.0232(3) 0.0005(2) -0.0075(2) 0.0023(2)
C43 0.0149(2) 0.0147(2) 0.0152(2) 0.00083(19) -0.00393(19) 0.00076(19)

loop_
_atom_type_symbol
_atom_type_description
_atom_type_scat_dispersion_real
_atom_type_scat_dispersion_imag
_atom_type_scat_source
C C 0.0033 0.0016 'International Tables Vol C Tables 4.2.6.8 and 6.1.1.4'
H H 0.0000 0.0000 'International Tables Vol C Tables 4.2.6.8 and 6.1.1.4'
N N 0.0061 0.0033 'International Tables Vol C Tables 4.2.6.8 and 6.1.1.4'
O O 0.0106 0.0060 'International Tables Vol C Tables 4.2.6.8 and 6.1.1.4'
Cl Cl 0.1484 0.1585 'International Tables Vol C Tables 4.2.6.8 and 6.1.1.4'
Ti Ti 0.2776 0.4457 'International Tables Vol C Tables 4.2.6.8 and 6.1.1.4'

loop_
_geom_angle_atom_site_label_1
_geom_angle_atom_site_label_2
_geom_angle_atom_site_label_3
_geom_angle
O1 Ti1 C15 89.67(2)
O1 Ti1 C14 124.46(2)
C15 Ti1 C14 35.33(2)
O1 Ti1 Cl1 97.643(15)
C15 Ti1 Cl1 135.755(16)
C14 Ti1 Cl1 116.499(18)
O1 Ti1 C11 70.928(19)
C15 Ti1 C11 35.153(19)
C14 Ti1 C11 58.11(2)
Cl1 Ti1 C11 107.457(14)
O1 Ti1 C2 78.58(2)
C15 Ti1 C2 100.23(2)
C14 Ti1 C2 110.45(2)
Cl1 Ti1 C2 124.004(15)
C11 Ti1 C2 122.76(2)
O1 Ti1 C13 125.77(2)
C15 Ti1 C13 57.93(2)
C14 Ti1 C13 34.32(2)
Cl1 Ti1 C13 83.442(17)
C11 Ti1 C13 57.57(2)
C2 Ti1 C13 143.11(2)
O1 Ti1 C1 84.07(2)
C15 Ti1 C1 134.53(2)
C14 Ti1 C1 134.41(2)
Cl1 Ti1 C1 89.702(15)
C11 Ti1 C1 151.06(2)
C2 Ti1 C1 34.39(2)
C13 Ti1 C1 149.97(2)
O1 Ti1 C3 108.02(2)
C15 Ti1 C3 82.74(2)
C14 Ti1 C3 78.98(2)
Cl1 Ti1 C3 134.164(15)
C11 Ti1 C3 116.50(2)
C2 Ti1 C3 34.51(2)
C13 Ti1 C3 109.04(2)
C1 Ti1 C3 57.16(2)
O1 Ti1 C12 92.323(19)
C15 Ti1 C12 57.42(2)
C14 Ti1 C12 57.08(2)
Cl1 Ti1 C12 78.639(15)
C11 Ti1 C12 34.13(2)
C2 Ti1 C12 156.26(2)
C13 Ti1 C12 34.37(2)
C1 Ti1 C12 167.26(2)
C3 Ti1 C12 135.35(2)
O1 Ti1 C4 135.19(2)
C15 Ti1 C4 102.39(2)
C14 Ti1 C4 80.47(2)
Cl1 Ti1 C4 102.489(15)
C11 Ti1 C4 136.43(2)
C2 Ti1 C4 56.94(2)
C13 Ti1 C4 96.23(2)
C1 Ti1 C4 56.73(2)
C3 Ti1 C4 34.28(2)
C12 Ti1 C4 130.59(2)
O1 Ti1 C5 117.316(19)
C15 Ti1 C5 135.37(2)
C14 Ti1 C5 111.81(2)
Cl1 Ti1 C5 78.386(15)
C11 Ti1 C5 169.700(19)
C2 Ti1 C5 56.50(2)
C13 Ti1 C5 115.95(2)
C1 Ti1 C5 34.15(2)
C3 Ti1 C5 56.25(2)
C12 Ti1 C5 144.48(2)
C4 Ti1 C5 33.392(19)
C26 O1 Ti1 133.66(4)
C37 N1 C30 111.92(5)
C37 N1 C28 109.90(5)
C30 N1 C28 112.09(5)
C2 C1 C5 107.88(5)
C2 C1 C6 127.22(5)
C5 C1 C6 124.90(5)
C2 C1 Ti1 72.70(3)
C5 C1 Ti1 75.42(3)
C6 C1 Ti1 118.63(4)
C1 C2 C3 107.96(5)
C1 C2 C7 126.51(6)
C3 C2 C7 125.49(5)
C1 C2 Ti1 72.91(3)
C3 C2 Ti1 73.14(3)
C7 C2 Ti1 121.23(4)
C2 C3 C4 108.01(5)
C2 C3 C8 125.43(6)
C4 C3 C8 125.53(6)
C2 C3 Ti1 72.35(3)
C4 C3 Ti1 74.61(3)
C8 C3 Ti1 127.94(4)
C5 C4 C3 107.64(5)
C5 C4 C9 125.79(6)
C3 C4 C9 126.12(6)
C5 C4 Ti1 73.76(3)
C3 C4 Ti1 71.11(3)
C9 C4 Ti1 126.66(4)
C4 C5 C1 108.44(5)
C4 C5 C10 126.26(5)
C1 C5 C10 124.85(5)
C4 C5 Ti1 72.85(3)
C1 C5 Ti1 70.43(3)
C10 C5 Ti1 128.53(4)
C1 C6 H6A 109.5
C1 C6 H6B 109.5
H6A C6 H6B 109.5
C1 C6 H6C 109.5
H6A C6 H6C 109.5
H6B C6 H6C 109.5
C2 C7 H7A 109.5
C2 C7 H7B 109.5
H7A C7 H7B 109.5
C2 C7 H7C 109.5
H7A C7 H7C 109.5
H7B C7 H7C 109.5
C3 C8 H8A 109.5
C3 C8 H8B 109.5
H8A C8 H8B 109.5
C3 C8 H8C 109.5
H8A C8 H8C 109.5
H8B C8 H8C 109.5
C4 C9 H9A 109.5
C4 C9 H9B 109.5
H9A C9 H9B 109.5
C4 C9 H9C 109.5
H9A C9 H9C 109.5
H9B C9 H9C 109.5
C4 C9 H9D 109.5
H9A C9 H9D 141.1
H9B C9 H9D 56.3
H9C C9 H9D 56.3
C4 C9 H9E 109.5
H9A C9 H9E 56.3
H9B C9 H9E 141.1
H9C C9 H9E 56.3
H9D C9 H9E 109.5
C4 C9 H9F 109.5
H9A C9 H9F 56.3
H9B C9 H9F 56.3
H9C C9 H9F 141.1
H9D C9 H9F 109.5
H9E C9 H9F 109.5
C5 C10 H10A 109.5
C5 C10 H10B 109.5
H10A C10 H10B 109.5
C5 C10 H10C 109.5
H10A C10 H10C 109.5
H10B C10 H10C 109.5
C12 C11 C15 106.73(5)
C12 C11 C16 126.20(5)
C15 C11 C16 126.64(5)
C12 C11 Ti1 73.78(3)
C15 C11 Ti1 69.53(3)
C16 C11 Ti1 116.04(3)
C11 C12 C13 108.98(5)
C11 C12 Ti1 72.09(3)
C13 C12 Ti1 72.04(3)
C11 C12 H12 125.5
C13 C12 H12 125.5
Ti1 C12 H12 122.0
C14 C13 C12 107.82(5)
C14 C13 Ti1 71.58(3)
C12 C13 Ti1 73.59(3)
C14 C13 H13 126.1
C12 C13 H13 126.1
Ti1 C13 H13 120.5
C13 C14 C15 107.87(5)
C13 C14 Ti1 74.10(4)
C15 C14 Ti1 70.62(3)
C13 C14 H14 126.1
C15 C14 H14 126.1
Ti1 C14 H14 121.0
C14 C15 C11 108.53(5)
C14 C15 Ti1 74.05(3)
C11 C15 Ti1 75.31(3)
C14 C15 H15 125.7
C11 C15 H15 125.7
Ti1 C15 H15 116.9
C11 C16 C17 109.61(4)
C11 C16 C21 108.55(4)
C17 C16 C21 105.22(4)
C11 C16 C26 103.26(4)
C17 C16 C26 115.51(4)
C21 C16 C26 114.54(4)
C18 C17 C22 105.13(5)
C18 C17 C16 113.65(5)
C22 C17 C16 109.96(5)
C18 C17 H17 109.3
C22 C17 H17 109.3
C16 C17 H17 109.3
C19 C18 C17 110.68(5)
C19 C18 H18A 109.5
C17 C18 H18A 109.5
C19 C18 H18B 109.5
C17 C18 H18B 109.5
H18A C18 H18B 108.1
C23 C19 C20 110.04(5)
C23 C19 C18 109.42(5)
C20 C19 C18 108.52(5)
C23 C19 H19 109.6
C20 C19 H19 109.6
C18 C19 H19 109.6
C19 C20 C21 110.68(5)
C19 C20 H20A 109.5
C21 C20 H20A 109.5
C19 C20 H20B 109.5
C21 C20 H20B 109.5
H20A C20 H20B 108.1
C20 C21 C24 107.30(5)
C20 C21 C16 111.85(5)
C24 C21 C16 110.39(5)
C20 C21 H21 109.1
C24 C21 H21 109.1
C16 C21 H21 109.1
C25 C22 C17 110.63(5)
C25 C22 H22A 109.5
C17 C22 H22A 109.5
C25 C22 H22B 109.5
C17 C22 H22B 109.5
H22A C22 H22B 108.1
C19 C23 C25 108.56(5)
C19 C23 H23A 110.0
C25 C23 H23A 110.0
C19 C23 H23B 110.0
C25 C23 H23B 110.0
H23A C23 H23B 108.4
C25 C24 C21 110.44(5)
C25 C24 H24A 109.6
C21 C24 H24A 109.6
C25 C24 H24B 109.6
C21 C24 H24B 109.6
H24A C24 H24B 108.1
C24 C25 C23 109.02(5)
C24 C25 C22 109.19(5)
C23 C25 C22 109.76(6)
C24 C25 H25 109.6
C23 C25 H25 109.6
C22 C25 H25 109.6
O1 C26 C29 104.23(4)
O1 C26 C27 107.51(4)
C29 C26 C27 110.74(4)
O1 C26 C16 108.29(4)
C29 C26 C16 116.50(4)
C27 C26 C16 109.11(4)
C28 C27 C26 117.61(5)
C28 C27 H27A 107.9
C26 C27 H27A 107.9
C28 C27 H27B 107.9
C26 C27 H27B 107.9
H27A C27 H27B 107.2
N1 C28 C27 110.38(5)
N1 C28 H28A 109.6
C27 C28 H28A 109.6
N1 C28 H28B 109.6
C27 C28 H28B 109.6
H28A C28 H28B 108.1
C26 C29 H29A 109.5
C26 C29 H29B 109.5
H29A C29 H29B 109.5
C26 C29 H29C 109.5
H29A C29 H29C 109.5
H29B C29 H29C 109.5
N1 C30 C31 112.98(5)
N1 C30 H30A 109.0
C31 C30 H30A 109.0
N1 C30 H30B 109.0
C31 C30 H30B 109.0
H30A C30 H30B 107.8
C36 C31 C32 118.60(6)
C36 C31 C30 120.68(5)
C32 C31 C30 120.72(6)
C33 C32 C31 120.64(6)
C33 C32 H32 119.7
C31 C32 H32 119.7
C34 C33 C32 120.34(6)
C34 C33 H33 119.8
C32 C33 H33 119.8
C33 C34 C35 119.43(6)
C33 C34 H34 120.3
C35 C34 H34 120.3
C36 C35 C34 120.19(7)
C36 C35 H35 119.9
C34 C35 H35 119.9
C35 C36 C31 120.79(6)
C35 C36 H36 119.6
C31 C36 H36 119.6
N1 C37 C38 112.26(5)
N1 C37 H37A 109.2
C38 C37 H37A 109.2
N1 C37 H37B 109.2
C38 C37 H37B 109.2
H37A C37 H37B 107.9
C43 C38 C39 118.59(6)
C43 C38 C37 120.51(6)
C39 C38 C37 120.86(5)
C40 C39 C38 120.53(6)
C40 C39 H39 119.7
C38 C39 H39 119.7
C41 C40 C39 120.24(7)
C41 C40 H40 119.9
C39 C40 H40 119.9
C42 C41 C40 119.74(6)
C42 C41 H41 120.1
C40 C41 H41 120.1
C41 C42 C43 119.83(7)
C41 C42 H42 120.1
C43 C42 H42 120.1
C38 C43 C42 120.99(7)
C38 C43 H43 119.5
C42 C43 H43 119.5

loop_
_geom_bond_atom_site_label_1
_geom_bond_atom_site_label_2
_geom_bond_distance
Ti1 O1 1.8522(4)
Ti1 C15 2.3204(6)
Ti1 C14 2.3651(6)
Ti1 Cl1 2.39082(19)
Ti1 C11 2.3958(6)
Ti1 C2 2.3968(6)
Ti1 C13 2.3974(6)
Ti1 C1 2.3996(6)
Ti1 C3 2.4071(6)
Ti1 C12 2.4176(6)
Ti1 C4 2.4529(6)
Ti1 C5 2.4647(6)
O1 C26 1.4298(7)
N1 C37 1.4686(7)
N1 C30 1.4732(8)
N1 C28 1.4775(7)
C1 C2 1.4180(8)
C1 C5 1.4295(8)
C1 C6 1.5001(8)
C2 C3 1.4252(8)
C2 C7 1.4960(9)
C3 C4 1.4331(9)
C3 C8 1.4998(9)
C4 C5 1.4129(8)
C4 C9 1.5036(9)
C5 C10 1.4968(9)
C6 H6A 0.9800
C6 H6B 0.9800
C6 H6C 0.9800
C7 H7A 0.9800
C7 H7B 0.9800
C7 H7C 0.9800
C8 H8A 0.9800
C8 H8B 0.9800
C8 H8C 0.9800
C9 H9A 0.9800
C9 H9B 0.9800
C9 H9C 0.9800
C9 H9D 0.9800
C9 H9E 0.9800
C9 H9F 0.9800
C10 H10A 0.9800
C10 H10B 0.9800
C10 H10C 0.9800
C11 C12 1.4126(8)
C11 C15 1.4260(8)
C11 C16 1.5226(7)
C12 C13 1.4228(8)
C12 H12 0.9500
C13 C14 1.4053(10)
C13 H13 0.9500
C14 C15 1.4225(9)
C14 H14 0.9500
C15 H15 0.9500
C16 C17 1.5671(8)
C16 C21 1.5680(8)
C16 C26 1.6386(8)
C17 C18 1.5483(8)
C17 C22 1.5518(8)
C17 H17 1.0000
C18 C19 1.5343(9)
C18 H18A 0.9900
C18 H18B 0.9900
C19 C23 1.5339(9)
C19 C20 1.5343(9)
C19 H19 1.0000
C20 C21 1.5416(8)
C20 H20A 0.9900
C20 H20B 0.9900
C21 C24 1.5439(8)
C21 H21 1.0000
C22 C25 1.5395(9)
C22 H22A 0.9900
C22 H22B 0.9900
C23 C25 1.5350(9)
C23 H23A 0.9900
C23 H23B 0.9900
C24 C25 1.5340(9)
C24 H24A 0.9900
C24 H24B 0.9900
C25 H25 1.0000
C26 C29 1.5311(8)
C26 C27 1.5388(8)
C27 C28 1.5278(8)
C27 H27A 0.9900
C27 H27B 0.9900
C28 H28A 0.9900
C28 H28B 0.9900
C29 H29A 0.9800
C29 H29B 0.9800
C29 H29C 0.9800
C30 C31 1.5136(8)
C30 H30A 0.9900
C30 H30B 0.9900
C31 C36 1.3979(9)
C31 C32 1.3978(8)
C32 C33 1.3935(10)
C32 H32 0.9500
C33 C34 1.3904(12)
C33 H33 0.9500
C34 C35 1.3944(10)
C34 H34 0.9500
C35 C36 1.3915(9)
C35 H35 0.9500
C36 H36 0.9500
C37 C38 1.5116(8)
C37 H37A 0.9900
C37 H37B 0.9900
C38 C43 1.3947(9)
C38 C39 1.3979(9)
C39 C40 1.3928(9)
C39 H39 0.9500
C40 C41 1.3914(11)
C40 H40 0.9500
C41 C42 1.3892(12)
C41 H41 0.9500
C42 C43 1.3946(10)
C42 H42 0.9500
C43 H43 0.9500

loop_
_geom_torsion_atom_site_label_1
_geom_torsion_atom_site_label_2
_geom_torsion_atom_site_label_3
_geom_torsion_atom_site_label_4
_geom_torsion
C15 Ti1 O1 C26 54.35(5)
C14 Ti1 O1 C26 47.78(6)
Cl1 Ti1 O1 C26 -81.87(5)
C11 Ti1 O1 C26 24.03(5)
C2 Ti1 O1 C26 154.86(5)
C13 Ti1 O1 C26 5.53(6)
C1 Ti1 O1 C26 -170.77(5)
C3 Ti1 O1 C26 136.61(5)
C12 Ti1 O1 C26 -3.02(5)
C4 Ti1 O1 C26 161.73(4)
C5 Ti1 O1 C26 -162.70(5)
C5 C1 C2 C3 2.58(6)
C6 C1 C2 C3 -178.43(6)
Ti1 C1 C2 C3 -65.25(4)
C5 C1 C2 C7 -175.61(6)
C6 C1 C2 C7 3.38(10)
Ti1 C1 C2 C7 116.57(6)
C5 C1 C2 Ti1 67.82(4)
C6 C1 C2 Ti1 -113.18(6)
C1 C2 C3 C4 -1.56(7)
C7 C2 C3 C4 176.65(6)
Ti1 C2 C3 C4 -66.65(4)
C1 C2 C3 C8 -170.47(6)
C7 C2 C3 C8 7.74(10)
Ti1 C2 C3 C8 124.44(6)
C1 C2 C3 Ti1 65.10(4)
C7 C2 C3 Ti1 -116.69(6)
C2 C3 C4 C5 -0.08(7)
C8 C3 C4 C5 168.82(6)
Ti1 C3 C4 C5 -65.23(4)
C2 C3 C4 C9 -172.74(6)
C8 C3 C4 C9 -3.84(10)
Ti1 C3 C4 C9 122.11(6)
C2 C3 C4 Ti1 65.15(4)
C8 C3 C4 Ti1 -125.95(6)
C3 C4 C5 C1 1.67(7)
C9 C4 C5 C1 174.36(6)
Ti1 C4 C5 C1 -61.81(4)
C3 C4 C5 C10 -170.93(6)
C9 C4 C5 C10 1.77(10)
Ti1 C4 C5 C10 125.59(6)
C3 C4 C5 Ti1 63.48(4)
C9 C4 C5 Ti1 -123.83(6)
C2 C1 C5 C4 -2.64(7)
C6 C1 C5 C4 178.33(5)
Ti1 C1 C5 C4 63.35(4)
C2 C1 C5 C10 170.09(6)
C6 C1 C5 C10 -8.94(9)
Ti1 C1 C5 C10 -123.92(6)
C2 C1 C5 Ti1 -66.00(4)
C6 C1 C5 Ti1 114.98(6)
C15 C11 C12 C13 -0.89(7)
C16 C11 C12 C13 -173.72(5)
Ti1 C11 C12 C13 -63.01(4)
C15 C11 C12 Ti1 62.12(4)
C16 C11 C12 Ti1 -110.71(5)
C11 C12 C13 C14 -0.82(7)
Ti1 C12 C13 C14 -63.86(4)
C11 C12 C13 Ti1 63.04(4)
C12 C13 C14 C15 2.21(7)
Ti1 C13 C14 C15 -62.98(4)
C12 C13 C14 Ti1 65.18(4)
C13 C14 C15 C11 -2.78(7)
Ti1 C14 C15 C11 -68.04(4)
C13 C14 C15 Ti1 65.26(4)
C12 C11 C15 C14 2.25(6)
C16 C11 C15 C14 175.04(5)
Ti1 C11 C15 C14 67.20(4)
C12 C11 C15 Ti1 -64.95(4)
C16 C11 C15 Ti1 107.84(5)
C12 C11 C16 C17 -158.57(5)
C15 C11 C16 C17 29.99(7)
Ti1 C11 C16 C17 113.01(4)
C12 C11 C16 C21 -44.14(7)
C15 C11 C16 C21 144.42(5)
Ti1 C11 C16 C21 -132.56(4)
C12 C11 C16 C26 77.81(6)
C15 C11 C16 C26 -93.63(6)
Ti1 C11 C16 C26 -10.61(5)
C11 C16 C17 C18 172.52(5)
C21 C16 C17 C18 55.97(6)
C26 C16 C17 C18 -71.39(6)
C11 C16 C17 C22 54.99(6)
C21 C16 C17 C22 -61.56(6)
C26 C16 C17 C22 171.08(4)
C22 C17 C18 C19 61.98(6)
C16 C17 C18 C19 -58.32(7)
C17 C18 C19 C23 -63.01(6)
C17 C18 C19 C20 57.08(6)
C23 C19 C20 C21 60.10(7)
C18 C19 C20 C21 -59.60(6)
C19 C20 C21 C24 -58.92(6)
C19 C20 C21 C16 62.28(6)
C11 C16 C21 C20 -174.67(4)
C17 C16 C21 C20 -57.40(6)
C26 C16 C21 C20 70.55(6)
C11 C16 C21 C24 -55.27(6)
C17 C16 C21 C24 62.00(6)
C26 C16 C21 C24 -170.05(4)
C18 C17 C22 C25 -61.26(6)
C16 C17 C22 C25 61.45(6)
C20 C19 C23 C25 -59.77(7)
C18 C19 C23 C25 59.38(7)
C20 C21 C24 C25 60.27(6)
C16 C21 C24 C25 -61.85(6)
C21 C24 C25 C23 -62.26(6)
C21 C24 C25 C22 57.65(6)
C19 C23 C25 C24 60.61(7)
C19 C23 C25 C22 -58.94(7)
C17 C22 C25 C24 -57.61(6)
C17 C22 C25 C23 61.83(6)
Ti1 O1 C26 C29 -161.39(4)
Ti1 O1 C26 C27 81.02(6)
Ti1 O1 C26 C16 -36.74(6)
C11 C16 C26 O1 22.96(5)
C17 C16 C26 O1 -96.68(5)
C21 C16 C26 O1 140.79(5)
C11 C16 C26 C29 139.96(5)
C17 C16 C26 C29 20.32(7)
C21 C16 C26 C29 -102.21(5)
C11 C16 C26 C27 -93.78(5)
C17 C16 C26 C27 146.59(5)
C21 C16 C26 C27 24.06(6)
O1 C26 C27 C28 59.95(6)
C29 C26 C27 C28 -53.32(7)
C16 C26 C27 C28 177.18(5)
C37 N1 C28 C27 -175.11(5)
C30 N1 C28 C27 59.77(6)
C26 C27 C28 N1 173.74(5)
C37 N1 C30 C31 147.72(5)
C28 N1 C30 C31 -88.27(6)
N1 C30 C31 C36 -35.53(8)
N1 C30 C31 C32 143.99(6)
C36 C31 C32 C33 0.31(9)
C30 C31 C32 C33 -179.23(6)
C31 C32 C33 C34 0.44(10)
C32 C33 C34 C35 -0.76(11)
C33 C34 C35 C36 0.32(11)
C34 C35 C36 C31 0.44(11)
C32 C31 C36 C35 -0.75(9)
C30 C31 C36 C35 178.79(6)
C30 N1 C37 C38 -56.39(7)
C28 N1 C37 C38 178.39(5)
N1 C37 C38 C43 126.65(6)
N1 C37 C38 C39 -51.23(8)
C43 C38 C39 C40 -2.60(10)
C37 C38 C39 C40 175.31(6)
C38 C39 C40 C41 0.77(11)
C39 C40 C41 C42 1.63(11)
C40 C41 C42 C43 -2.15(12)
C39 C38 C43 C42 2.08(10)
C37 C38 C43 C42 -175.84(6)
C41 C42 C43 C38 0.28(11)
